data_4100641
loop_
_publ_author_name
'Nissinen Maija'
'Cametti Massimo'
'Dalla Cort Antonella'
'Rissanen Kari'
'Mandolini Luigi'

_journal_name_full 'Journal of the American Chemical Society'
_journal_paper_doi 10.1021/ja042807n
_journal_year 2005
_chemical_formula_moiety 'C34 H26 N2 O6 U , C1 H4 O'
_chemical_formula_sum 'C35 H30 N2 O7 U'
_chemical_formula_weight 828.64
_space_group_IT_number 62
_symmetry_cell_setting orthorhombic
_symmetry_space_group_name_Hall '-P 2c 2n'
_symmetry_space_group_name_H-M 'P n a m'
_cell_angle_alpha 90.00
_cell_angle_beta 90.00
_cell_angle_gamma 90.00
_cell_formula_units_Z 4
_cell_length_a 9.5634(2)
_cell_length_b 13.7333(4)
_cell_length_c 22.4731(7)
_cell_measurement_temperature 173(2)
_cell_volume 2951.55(14)
_diffrn_ambient_temperature 173(2)
_exptl_crystal_density_diffrn 1.865
_cod_database_code 4100641

loop_
_symmetry_equiv_pos_as_xyz
'x, y, z'
'-x, -y, z+1/2'
'x+1/2, -y+1/2, -z+1/2'
'-x+1/2, y+1/2, -z'
'-x, -y, -z'
'x, y, -z-1/2'
'-x-1/2, y-1/2, z-1/2'
'x-1/2, -y-1/2, z'

loop_
_atom_site_label
_atom_site_type_symbol
_atom_site_fract_x
_atom_site_fract_y
_atom_site_fract_z
_atom_site_U_iso_or_equiv
_atom_site_adp_type
_atom_site_occupancy
_atom_site_symmetry_multiplicity
_atom_site_calc_flag
_atom_site_refinement_flags
_atom_site_disorder_assembly
_atom_site_disorder_group
U1 U 0.11622(3) 0.97511(2) 0.2500 0.01903(15) Uani 1 2 d S . .
O15 O -0.1496(5) 1.0005(4) 0.4172(2) 0.0281(11) Uani 1 1 d . . .
C101 C -0.2295(9) 1.1030(9) 0.2500 0.067(4) Uani 1 2 d SD . .
H10A H -0.2231 1.0985 0.2934 0.100 Uiso 0.50 1 calc PR . .
H10B H -0.3100 1.0652 0.2361 0.100 Uiso 0.50 1 calc PR . .
H10C H -0.2410 1.1713 0.2383 0.100 Uiso 0.50 1 calc PR . .
O10 O 0.0693(5) 0.9916(3) 0.3469(2) 0.0274(11) Uani 1 1 d . . .
C17 C -0.3709(6) 1.0739(5) 0.4244(3) 0.0233(14) Uani 1 1 d . . .
C22 C -0.5091(7) 1.0450(5) 0.4168(4) 0.0294(17) Uani 1 1 d . . .
H22 H -0.5413 0.9872 0.4356 0.035 Uiso 1 1 calc R . .
C9 C 0.1637(7) 0.8536(5) 0.3983(3) 0.0231(15) Uani 1 1 d . . .
C11 C -0.0512(6) 0.9312(5) 0.4318(3) 0.0201(14) Uani 1 1 d . . .
C16 C -0.2685(7) 1.0100(5) 0.4565(3) 0.0244(16) Uani 1 1 d . . .
H16A H -0.2401 1.0400 0.4947 0.029 Uiso 1 1 calc R . .
H16B H -0.3102 0.9454 0.4648 0.029 Uiso 1 1 calc R . .
C10 C 0.0612(7) 0.9270(5) 0.3898(3) 0.0193(14) Uani 1 1 d . . .
C20 C -0.5543(8) 1.1824(6) 0.3546(3) 0.0330(18) Uani 1 1 d . . .
H20 H -0.6149 1.2176 0.3289 0.040 Uiso 1 1 calc R . .
C18 C -0.3282(7) 1.1606(6) 0.3993(3) 0.0307(17) Uani 1 1 d . . .
H18 H -0.2358 1.1836 0.4061 0.037 Uiso 1 1 calc R . .
C12 C -0.0571(7) 0.8688(5) 0.4796(3) 0.0220(15) Uani 1 1 d . . .
H12 H -0.1309 0.8744 0.5077 0.026 Uiso 1 1 calc R . .
C19 C -0.4194(8) 1.2150(6) 0.3641(3) 0.0361(19) Uani 1 1 d . . .
H19 H -0.3888 1.2742 0.3466 0.043 Uiso 1 1 calc R . .
C13 C 0.0454(7) 0.7970(5) 0.4869(3) 0.0269(16) Uani 1 1 d . . .
H13 H 0.0405 0.7534 0.5196 0.032 Uiso 1 1 calc R . .
C14 C 0.1529(7) 0.7898(5) 0.4469(3) 0.0227(15) Uani 1 1 d . . .
H14 H 0.2216 0.7406 0.4521 0.027 Uiso 1 1 calc R . .
C8 C 0.2854(6) 0.8451(5) 0.3602(3) 0.0201(14) Uani 1 1 d . . .
H8 H 0.3585 0.8042 0.3742 0.024 Uiso 1 1 calc R . .
C21 C -0.6010(7) 1.0995(6) 0.3821(3) 0.0341(19) Uani 1 1 d . . .
H21 H -0.6954 1.0794 0.3776 0.041 Uiso 1 1 calc R . .
O1 O 0.2117(6) 1.0872(5) 0.2500 0.0227(14) Uani 1 2 d S . .
O2 O 0.0245(7) 0.8617(5) 0.2500 0.0305(17) Uani 1 2 d S . .
N7 N 0.3056(5) 0.8868(4) 0.3097(2) 0.0192(12) Uani 1 1 d . . .
C6 C 0.5636(7) 0.8664(5) 0.3118(3) 0.0245(15) Uani 1 1 d . . .
H6 H 0.5642 0.8668 0.3541 0.029 Uiso 1 1 calc R . .
C1 C 0.4371(6) 0.8752(5) 0.2805(3) 0.0193(14) Uani 1 1 d . . .
C5 C 0.6861(7) 0.8573(4) 0.2807(3) 0.0221(14) Uani 1 1 d . . .
H5 H 0.7719 0.8509 0.3016 0.026 Uiso 1 1 calc R . .
O100 O -0.1045(8) 1.0650(7) 0.2761(4) 0.032(2) Uani 0.50 1 d PD . .
H100 H -0.0988 1.0075 0.2885 0.049 Uiso 0.50 1 calc PR . .

loop_
_atom_site_aniso_label
_atom_site_aniso_U_11
_atom_site_aniso_U_22
_atom_site_aniso_U_33
_atom_site_aniso_U_23
_atom_site_aniso_U_13
_atom_site_aniso_U_12
U1 0.0104(2) 0.0169(2) 0.0298(2) 0.000 0.000 0.00188(14)
O15 0.019(2) 0.036(3) 0.029(3) 0.005(2) 0.009(2) 0.007(2)
C101 0.029(7) 0.044(8) 0.128(14) 0.000 0.000 0.010(6)
O10 0.025(3) 0.019(2) 0.038(3) 0.003(2) 0.011(2) 0.007(2)
C17 0.015(3) 0.025(4) 0.030(4) -0.006(3) 0.001(3) -0.002(3)
C22 0.021(4) 0.024(4) 0.043(5) -0.013(3) 0.005(3) -0.001(3)
C9 0.018(3) 0.021(4) 0.030(4) -0.001(3) 0.001(3) -0.003(3)
C11 0.014(3) 0.024(4) 0.022(3) -0.003(3) 0.001(3) -0.002(3)
C16 0.017(3) 0.026(4) 0.030(4) 0.002(3) 0.005(3) 0.000(3)
C10 0.017(3) 0.016(3) 0.025(3) -0.004(3) 0.000(3) 0.000(3)
C20 0.029(4) 0.043(5) 0.028(4) -0.006(4) -0.010(3) 0.015(4)
C18 0.017(3) 0.041(4) 0.034(4) -0.001(4) -0.001(3) 0.000(3)
C12 0.017(3) 0.027(4) 0.021(3) -0.003(3) 0.001(3) -0.008(3)
C19 0.029(4) 0.042(5) 0.038(4) 0.004(4) 0.000(3) 0.005(4)
C13 0.025(4) 0.031(4) 0.024(4) 0.004(3) -0.003(3) -0.002(3)
C14 0.017(3) 0.023(4) 0.028(4) 0.004(3) -0.004(3) 0.004(3)
C8 0.013(3) 0.018(3) 0.030(4) -0.006(3) -0.001(3) 0.000(3)
C21 0.014(3) 0.044(5) 0.043(4) -0.018(4) -0.006(3) 0.006(3)
O1 0.021(3) 0.023(4) 0.025(3) 0.000 0.000 -0.006(3)
O2 0.017(3) 0.020(4) 0.055(5) 0.000 0.000 -0.001(3)
N7 0.012(3) 0.017(3) 0.029(3) -0.004(2) 0.000(2) -0.001(2)
C6 0.015(3) 0.022(4) 0.036(4) -0.005(3) -0.008(3) 0.000(3)
C1 0.012(3) 0.019(3) 0.027(3) 0.001(3) 0.000(3) 0.002(3)
C5 0.013(3) 0.015(3) 0.038(4) 0.003(3) 0.001(3) -0.001(3)
O100 0.024(5) 0.029(5) 0.044(6) 0.001(5) -0.004(4) 0.012(4)

loop_
_geom_bond_atom_site_label_1
_geom_bond_atom_site_label_2
_geom_bond_distance
_geom_bond_site_symmetry_2
_geom_bond_publ_flag
U1 O2 1.788(7) . ?
U1 O1 1.790(6) . ?
U1 O10 2.236(5) 6_556 ?
U1 O10 2.236(5) . ?
U1 O100 2.514(8) 6_556 ?
U1 O100 2.514(8) . ?
U1 N7 2.560(5) . ?
U1 N7 2.560(5) 6_556 ?
O15 C11 1.378(8) . ?
O15 C16 1.445(8) . ?
C101 O100 1.4292(10) 6_556 ?
O10 C10 1.312(8) . ?
C17 C18 1.380(10) . ?
C17 C22 1.390(9) . ?
C17 C16 1.501(10) . ?
C22 C21 1.393(11) . ?
C9 C14 1.405(9) . ?
C9 C10 1.418(9) . ?
C9 C8 1.449(9) . ?
C11 C12 1.374(9) . ?
C11 C10 1.433(9) . ?
C20 C21 1.370(11) . ?
C20 C19 1.382(11) . ?
C18 C19 1.395(10) . ?
C12 C13 1.400(10) . ?
C13 C14 1.369(10) . ?
C8 N7 1.285(8) . ?
N7 C1 1.428(8) . ?
C6 C5 1.370(10) . ?
C6 C1 1.404(9) . ?
C1 C1 1.372(13) 6_556 ?
C5 C5 1.380(14) 6_556 ?
O100 O100 1.171(19) 6_556 ?
